data_4021182
loop_
_publ_author_name
'David J. Connolly'
'Patrick M. Lacey'
'Mary McCarthy'
'Cormac P. Saunders'
'Anne-Marie Carroll'
'Richard Goddard'
'Patrick J. Guiry'

_publ_section_title
;
 Preparation and Resolution of a Modular Class of
 Axially Chiral Quinazoline-Containing Ligands and
 Their Application in Asymmetric Rhodium-Catalyzed
 Olefin Hydroboration
;
_journal_name_full 'Journal of Organic Chemistry'
_journal_page_first 6572
_journal_page_last 6589
_journal_paper_doi 10.1021/jo049195+
_journal_volume 69
_journal_year 2004
_chemical_absolute_configuration rmad
_chemical_formula_moiety 'C51 H43 Cl N3 P Pd'
_chemical_formula_sum 'C51 H43 Cl N3 P Pd'
_chemical_formula_weight 870.70
_space_group_IT_number 19
_symmetry_cell_setting orthorhombic
_symmetry_Int_Tables_number 19
_symmetry_space_group_name_Hall 'P 2ac 2ab'
_symmetry_space_group_name_H-M 'P 21 21 21'
_cell_angle_alpha 90.00
_cell_angle_beta 90.00
_cell_angle_gamma 90.00
_cell_formula_units_Z 4
_cell_length_a 10.6243(1)
_cell_length_b 16.1488(2)
_cell_length_c 23.9876(4)
_cell_measurement_temperature 100
_cell_volume 4115.55(9)
_diffrn_ambient_temperature 100
_exptl_crystal_density_diffrn 1.405
_cod_database_code 4021182

loop_
_symmetry_equiv_pos_as_xyz
'x, y, z'
'-x+1/2, -y, z+1/2'
'-x, y+1/2, -z+1/2'
'x+1/2, -y+1/2, -z'

loop_
_atom_site_label
_atom_site_type_symbol
_atom_site_fract_x
_atom_site_fract_y
_atom_site_fract_z
_atom_site_U_iso_or_equiv
_atom_site_adp_type
_atom_site_occupancy
_atom_site_symmetry_multiplicity
_atom_site_calc_flag
_atom_site_refinement_flags
_atom_site_disorder_assembly
_atom_site_disorder_group
C1 C 0.2687(4) 0.4999(2) 0.02571(16) 0.0157(7) Uani 1 1 d . . .
C2 C 0.2838(3) 0.5359(2) 0.07775(16) 0.0174(7) Uani 1 1 d . . .
C3 C 0.4085(4) 0.5528(3) 0.09730(18) 0.0221(8) Uani 1 1 d . . .
H3 H 0.4195 0.5780 0.1318 0.027 Uiso 1 1 calc R . .
C4 C 0.5116(4) 0.5326(2) 0.06614(15) 0.0213(7) Uani 1 1 d . . .
H4 H 0.5917 0.5429 0.0803 0.026 Uiso 1 1 calc R . .
C5 C 0.4989(5) 0.4965(2) 0.01301(15) 0.0188(6) Uani 1 1 d . . .
C6 C 0.6054(4) 0.4764(3) -0.0203(2) 0.0221(9) Uani 1 1 d . . .
H6 H 0.6859 0.4848 -0.0061 0.027 Uiso 1 1 calc R . .
C7 C 0.5914(4) 0.4452(3) -0.07265(19) 0.0245(9) Uani 1 1 d . . .
H7 H 0.6618 0.4329 -0.0942 0.029 Uiso 1 1 calc R . .
C8 C 0.4703(4) 0.4315(3) -0.09399(19) 0.0274(9) Uani 1 1 d . . .
H8 H 0.4613 0.4108 -0.1299 0.033 Uiso 1 1 calc R . .
C9 C 0.3649(4) 0.4481(3) -0.06298(17) 0.0222(8) Uani 1 1 d . . .
H9 H 0.2858 0.4378 -0.0780 0.027 Uiso 1 1 calc R . .
C10 C 0.3749(4) 0.4807(2) -0.00834(18) 0.0179(8) Uani 1 1 d . . .
C11 C 0.1418(4) 0.4819(2) 0.00161(16) 0.0170(7) Uani 1 1 d . . .
C12 C -0.0349(4) 0.5299(3) -0.04258(18) 0.0223(8) Uani 1 1 d . . .
C13 C -0.0139(4) 0.3890(2) -0.03715(16) 0.0209(8) Uani 1 1 d . . .
C14 C -0.0569(4) 0.3092(3) -0.04996(19) 0.0250(9) Uani 1 1 d . . .
H14 H -0.1298 0.3024 -0.0709 0.030 Uiso 1 1 calc R . .
C15 C 0.0082(5) 0.2408(3) -0.03167(18) 0.0292(9) Uani 1 1 d . . .
H15 H -0.0215 0.1881 -0.0400 0.035 Uiso 1 1 calc R . .
C16 C 0.1194(4) 0.2500(3) -0.0005(2) 0.0238(8) Uani 1 1 d . . .
H16 H 0.1621 0.2032 0.0119 0.029 Uiso 1 1 calc R . .
C17 C 0.1657(4) 0.3270(2) 0.01189(18) 0.0211(8) Uani 1 1 d . . .
H17 H 0.2398 0.3324 0.0322 0.025 Uiso 1 1 calc R . .
C18 C 0.0999(4) 0.3984(2) -0.00638(17) 0.0189(7) Uani 1 1 d . . .
C19 C -0.1051(4) 0.6060(3) -0.0614(2) 0.0290(10) Uani 1 1 d . . .
H19A H -0.1176 0.6430 -0.0301 0.035 Uiso 1 1 calc R . .
H19B H -0.1870 0.5903 -0.0758 0.035 Uiso 1 1 calc R . .
C20 C -0.0306(4) 0.6498(3) -0.10650(18) 0.0284(10) Uani 1 1 d . . .
C21 C 0.0276(5) 0.7260(3) -0.0954(2) 0.0351(11) Uani 1 1 d . . .
H21 H 0.0136 0.7515 -0.0612 0.042 Uiso 1 1 calc R . .
C22 C 0.1054(6) 0.7644(4) -0.1341(3) 0.0502(15) Uani 1 1 d . . .
H22 H 0.1430 0.8150 -0.1259 0.060 Uiso 1 1 calc R . .
C23 C 0.1260(7) 0.7264(4) -0.1848(3) 0.061(2) Uani 1 1 d . . .
H23 H 0.1795 0.7512 -0.2105 0.073 Uiso 1 1 calc R . .
C24 C 0.0683(9) 0.6517(5) -0.1980(3) 0.072(3) Uani 1 1 d . . .
H24 H 0.0814 0.6275 -0.2327 0.087 Uiso 1 1 calc R . .
C25 C -0.0093(8) 0.6132(4) -0.1588(2) 0.0528(15) Uani 1 1 d . . .
H25 H -0.0473 0.5630 -0.1674 0.063 Uiso 1 1 calc R . .
C26 C 0.0966(4) 0.6612(2) 0.10002(18) 0.0209(8) Uani 1 1 d . . .
C27 C -0.0028(5) 0.6979(2) 0.12873(18) 0.0260(7) Uani 1 1 d . . .
H27 H -0.0413 0.6692 0.1577 0.031 Uiso 1 1 calc R . .
C28 C -0.0453(5) 0.7762(3) 0.1150(2) 0.0333(10) Uani 1 1 d . . .
H28 H -0.1125 0.7997 0.1342 0.040 Uiso 1 1 calc R . .
C29 C 0.0140(5) 0.8196(3) 0.0721(2) 0.0328(10) Uani 1 1 d . . .
H29 H -0.0138 0.8723 0.0626 0.039 Uiso 1 1 calc R . .
C30 C 0.1134(5) 0.7848(3) 0.0435(2) 0.0298(10) Uani 1 1 d . . .
H30 H 0.1527 0.8139 0.0150 0.036 Uiso 1 1 calc R . .
C31 C 0.1551(4) 0.7049(3) 0.05780(19) 0.0243(8) Uani 1 1 d . . .
H31 H 0.2225 0.6814 0.0388 0.029 Uiso 1 1 calc R . .
C32 C 0.2162(4) 0.5832(2) 0.19135(17) 0.0190(7) Uani 1 1 d . . .
C33 C 0.2050(4) 0.5268(3) 0.23511(17) 0.0219(8) Uani 1 1 d . . .
H33 H 0.1622 0.4771 0.2298 0.026 Uiso 1 1 calc R . .
C34 C 0.2583(4) 0.5450(3) 0.28697(18) 0.0291(9) Uani 1 1 d . . .
H34 H 0.2513 0.5072 0.3160 0.035 Uiso 1 1 calc R . .
C35 C 0.3220(4) 0.6199(3) 0.2954(2) 0.0320(11) Uani 1 1 d . . .
H35 H 0.3563 0.6321 0.3301 0.038 Uiso 1 1 calc R . .
C36 C 0.3337(4) 0.6757(3) 0.2517(2) 0.0283(9) Uani 1 1 d . . .
H36 H 0.3780 0.7247 0.2571 0.034 Uiso 1 1 calc R . .
C37 C 0.2799(4) 0.6591(3) 0.19988(19) 0.0219(8) Uani 1 1 d . . .
H37 H 0.2857 0.6976 0.1712 0.026 Uiso 1 1 calc R . .
C38 C 0.1184(4) 0.3694(3) 0.15603(19) 0.0202(8) Uani 1 1 d . . .
C39 C 0.2505(4) 0.3628(3) 0.14925(18) 0.0200(8) Uani 1 1 d . . .
H39 H 0.2949 0.4083 0.1359 0.024 Uiso 1 1 calc R . .
C40 C 0.3153(4) 0.2915(3) 0.16166(19) 0.0244(8) Uani 1 1 d . . .
H40 H 0.4013 0.2885 0.1547 0.029 Uiso 1 1 calc R . .
C41 C 0.2525(4) 0.2228(2) 0.18482(18) 0.0219(8) Uani 1 1 d . . .
C42 C 0.3168(5) 0.1479(3) 0.1974(2) 0.0301(10) Uani 1 1 d . . .
H42 H 0.4010 0.1425 0.1875 0.036 Uiso 1 1 calc R . .
C43 C 0.2574(5) 0.0833(3) 0.2239(2) 0.0326(10) Uani 1 1 d . . .
H43 H 0.3010 0.0349 0.2323 0.039 Uiso 1 1 calc R . .
C44 C 0.1290(5) 0.0917(3) 0.23815(19) 0.0274(9) Uani 1 1 d . . .
H44 H 0.0887 0.0489 0.2570 0.033 Uiso 1 1 calc R . .
C45 C 0.0621(4) 0.1623(3) 0.22471(18) 0.0246(8) Uani 1 1 d . . .
H45 H -0.0225 0.1661 0.2342 0.030 Uiso 1 1 calc R . .
C46 C 0.1209(4) 0.2285(2) 0.19670(17) 0.0202(8) Uani 1 1 d . . .
C47 C 0.0556(4) 0.3026(3) 0.18076(18) 0.0214(8) Uani 1 1 d . . .
C48 C -0.0829(4) 0.3125(3) 0.1916(2) 0.0227(9) Uani 1 1 d . . .
H48 H -0.1221 0.2576 0.1909 0.027 Uiso 1 1 calc R . .
C49 C -0.1047(5) 0.3502(3) 0.2481(2) 0.0282(9) Uani 1 1 d . . .
H49A H -0.1935 0.3558 0.2545 0.042 Uiso 1 1 calc R . .
H49B H -0.0657 0.4037 0.2497 0.042 Uiso 1 1 calc R . .
H49C H -0.0689 0.3150 0.2762 0.042 Uiso 1 1 calc R . .
C50 C -0.2664(4) 0.3899(3) 0.1560(2) 0.0281(10) Uani 1 1 d . . .
H50A H -0.2671 0.4239 0.1888 0.042 Uiso 1 1 calc R . .
H50B H -0.3189 0.3423 0.1619 0.042 Uiso 1 1 calc R . .
H50C H -0.2979 0.4211 0.1249 0.042 Uiso 1 1 calc R . .
C51 C -0.1400(5) 0.3102(3) 0.09339(19) 0.0285(9) Uani 1 1 d . . .
H51A H -0.0569 0.2913 0.0844 0.043 Uiso 1 1 calc R . .
H51B H -0.1728 0.3421 0.0629 0.043 Uiso 1 1 calc R . .
H51C H -0.1938 0.2635 0.1000 0.043 Uiso 1 1 calc R . .
Cl Cl -0.15641(9) 0.54221(7) 0.08575(4) 0.02540(19) Uani 1 1 d . . .
N1 N 0.0767(3) 0.5456(2) -0.01577(14) 0.0212(6) Uani 1 1 d . . .
N2 N -0.0811(3) 0.4565(2) -0.05519(14) 0.0231(7) Uani 1 1 d . . .
N3 N -0.1350(3) 0.3624(2) 0.14410(16) 0.0230(8) Uani 1 1 d . . .
P P 0.14855(9) 0.55903(5) 0.12247(4) 0.01715(18) Uani 1 1 d . . .
Pd Pd 0.00038(3) 0.458623(15) 0.128270(11) 0.01811(6) Uani 1 1 d . . .

loop_
_atom_site_aniso_label
_atom_site_aniso_U_11
_atom_site_aniso_U_22
_atom_site_aniso_U_33
_atom_site_aniso_U_23
_atom_site_aniso_U_13
_atom_site_aniso_U_12
C1 0.0112(14) 0.0160(15) 0.0201(17) 0.0061(14) -0.0001(13) -0.0007(12)
C2 0.0120(14) 0.0178(15) 0.0223(17) 0.0038(15) 0.0009(13) 0.0007(13)
C3 0.0144(16) 0.0255(19) 0.0266(19) 0.0008(16) -0.0028(14) -0.0017(14)
C4 0.0163(17) 0.0253(16) 0.0222(15) 0.0006(14) -0.0011(15) -0.0002(17)
C5 0.0134(13) 0.0180(14) 0.0249(15) 0.0054(12) -0.001(2) -0.0031(18)
C6 0.0136(16) 0.0213(19) 0.032(2) 0.0058(17) 0.0038(16) -0.0009(14)
C7 0.0153(17) 0.026(2) 0.032(2) 0.0033(17) 0.0061(16) 0.0034(16)
C8 0.024(2) 0.034(2) 0.0239(18) -0.0015(17) 0.0018(16) -0.0013(16)
C9 0.0155(17) 0.0257(19) 0.0253(19) -0.0007(17) -0.0003(15) -0.0003(16)
C10 0.0126(16) 0.0170(16) 0.0242(19) 0.0038(14) 0.0001(14) 0.0013(13)
C11 0.0153(16) 0.0181(15) 0.0176(16) 0.0004(13) 0.0025(14) -0.0009(13)
C12 0.0123(15) 0.027(2) 0.0274(19) 0.0030(16) -0.0008(14) 0.0022(14)
C13 0.015(2) 0.0256(17) 0.0222(16) 0.0001(14) 0.0013(16) -0.0021(16)
C14 0.0180(19) 0.030(2) 0.027(2) -0.0054(17) -0.0007(17) -0.0030(16)
C15 0.025(2) 0.0252(17) 0.037(2) -0.0066(16) 0.006(2) -0.009(2)
C16 0.0190(19) 0.0193(17) 0.033(2) 0.0004(16) 0.0045(17) -0.0001(14)
C17 0.0139(17) 0.0211(17) 0.028(2) 0.0027(15) -0.0001(15) -0.0027(14)
C18 0.0156(16) 0.0231(18) 0.0182(17) -0.0005(15) 0.0011(14) -0.0008(14)
C19 0.0155(18) 0.028(2) 0.044(3) 0.006(2) -0.0042(19) 0.0043(16)
C20 0.026(2) 0.033(2) 0.026(2) 0.0032(17) -0.0015(16) 0.0106(17)
C21 0.036(3) 0.034(2) 0.036(2) 0.005(2) -0.001(2) 0.0047(19)
C22 0.044(3) 0.044(3) 0.063(4) 0.021(3) 0.014(3) 0.008(2)
C23 0.065(5) 0.062(4) 0.055(4) 0.035(3) 0.023(3) 0.027(4)
C24 0.108(7) 0.076(5) 0.034(3) 0.012(3) 0.023(4) 0.046(5)
C25 0.078(5) 0.046(3) 0.034(2) 0.001(2) -0.002(4) 0.009(4)
C26 0.0173(18) 0.0164(16) 0.029(2) 0.0016(15) -0.0040(16) -0.0005(13)
C27 0.0253(16) 0.0200(14) 0.0326(18) 0.0037(15) 0.000(3) 0.0029(19)
C28 0.030(2) 0.026(2) 0.044(3) 0.0014(19) 0.000(2) 0.0086(18)
C29 0.030(3) 0.0234(17) 0.044(2) 0.0039(17) -0.013(2) -0.0011(19)
C30 0.030(2) 0.025(2) 0.034(2) 0.0070(18) -0.006(2) -0.0104(18)
C31 0.0197(18) 0.0258(19) 0.027(2) 0.0041(16) -0.0034(17) -0.0041(16)
C32 0.0146(16) 0.0220(17) 0.0204(18) -0.0027(15) 0.0025(14) -0.0004(13)
C33 0.0179(17) 0.024(2) 0.0239(19) -0.0016(15) -0.0010(15) 0.0035(14)
C34 0.030(2) 0.035(2) 0.0219(19) 0.002(2) 0.0003(16) 0.002(2)
C35 0.019(2) 0.050(3) 0.028(2) -0.010(2) -0.0038(17) -0.001(2)
C36 0.021(2) 0.032(2) 0.033(2) -0.0056(19) -0.0030(18) 0.0012(18)
C37 0.0161(17) 0.0217(18) 0.028(2) -0.0034(16) 0.0038(16) -0.0006(14)
C38 0.0192(19) 0.0187(17) 0.023(2) 0.0007(15) -0.0025(16) -0.0006(15)
C39 0.0160(17) 0.0196(17) 0.024(2) 0.0012(15) -0.0021(15) -0.0006(15)
C40 0.0198(19) 0.028(2) 0.026(2) 0.0028(17) -0.0030(16) -0.0021(16)
C41 0.0214(19) 0.0174(16) 0.027(2) -0.0011(15) -0.0017(16) 0.0015(15)
C42 0.029(2) 0.029(2) 0.032(2) -0.0017(19) -0.001(2) 0.0081(19)
C43 0.035(3) 0.022(2) 0.040(3) 0.004(2) -0.001(2) 0.0060(19)
C44 0.036(3) 0.0192(18) 0.027(2) 0.0033(16) 0.0029(19) -0.0027(17)
C45 0.023(2) 0.026(2) 0.025(2) 0.0018(17) 0.0001(17) 0.0013(16)
C46 0.0219(19) 0.0195(17) 0.0191(18) -0.0012(14) -0.0012(15) 0.0014(15)
C47 0.023(2) 0.0200(18) 0.0208(19) -0.0001(15) 0.0010(17) -0.0031(16)
C48 0.020(2) 0.0194(18) 0.029(2) 0.0051(17) 0.0015(17) -0.0017(15)
C49 0.028(2) 0.027(2) 0.030(2) 0.0038(18) 0.0041(19) 0.0014(18)
C50 0.0138(18) 0.031(2) 0.040(3) 0.010(2) 0.0042(18) -0.0002(17)
C51 0.024(2) 0.033(2) 0.029(2) 0.0011(19) -0.0040(19) -0.0078(18)
Cl 0.0158(4) 0.0265(4) 0.0339(5) 0.0068(4) -0.0033(4) 0.0006(4)
N1 0.0145(13) 0.0237(15) 0.0254(16) 0.0049(15) 0.0019(12) 0.0005(14)
N2 0.0154(14) 0.0281(16) 0.0258(16) 0.0008(16) -0.0026(12) 0.0003(15)
N3 0.0153(15) 0.0212(16) 0.032(2) 0.0069(14) 0.0016(14) -0.0024(13)
P 0.0130(4) 0.0181(4) 0.0204(5) 0.0007(4) -0.0006(4) -0.0001(3)
Pd 0.01292(9) 0.01901(10) 0.02239(11) 0.00276(11) 0.00002(14) -0.00128(13)

loop_
_geom_bond_atom_site_label_1
_geom_bond_atom_site_label_2
_geom_bond_distance
_geom_bond_site_symmetry_2
_geom_bond_publ_flag
C1 C2 1.386(5) . y
C1 C10 1.427(5) . y
C1 C11 1.495(5) . y
C2 C3 1.433(5) . y
C2 P 1.831(4) . y
C3 C4 1.366(6) . y
C4 C5 1.408(5) . y
C5 C6 1.422(6) . y
C5 C10 1.436(6) . y
C6 C7 1.362(6) . y
C7 C8 1.402(6) . y
C8 C9 1.370(6) . y
C9 C10 1.417(6) . y
C11 N1 1.307(5) . y
C11 C18 1.434(5) . y
C12 N2 1.318(6) . y
C12 N1 1.372(5) . y
C12 C19 1.507(6) . y
C13 N2 1.373(5) . y
C13 C14 1.402(6) . y
C13 C18 1.424(6) . y
C14 C15 1.375(7) . y
C15 C16 1.406(7) . y
C16 C17 1.369(6) . y
C17 C18 1.417(6) . y
C19 C20 1.515(7) . y
C20 C21 1.402(7) . y
C20 C25 1.405(7) . y
C21 C22 1.389(8) . y
C22 C23 1.379(10) . y
C23 C24 1.390(11) . y
C24 C25 1.397(10) . y
C26 C31 1.383(6) . y
C26 C27 1.393(6) . y
C26 P 1.821(4) . y
C27 C28 1.383(6) . y
C28 C29 1.396(7) . y
C29 C30 1.379(7) . y
C30 C31 1.406(6) . y
C32 C33 1.395(6) . y
C32 C37 1.415(5) . y
C32 P 1.844(4) . y
C33 C34 1.398(6) . y
C34 C35 1.401(7) . y
C35 C36 1.388(7) . y
C36 C37 1.394(6) . y
C38 C47 1.400(6) . y
C38 C39 1.416(6) . y
C38 Pd 2.023(4) . y
C39 C40 1.374(6) . y
C40 C41 1.408(6) . y
C41 C42 1.421(6) . y
C41 C46 1.431(6) . y
C42 C43 1.375(7) . y
C43 C44 1.414(7) . y
C44 C45 1.381(6) . y
C45 C46 1.409(6) . y
C46 C47 1.435(6) . y
C47 C48 1.503(6) . y
C48 N3 1.501(6) . y
C48 C49 1.505(7) . y
C50 N3 1.492(5) . y
C51 N3 1.481(6) . y
Cl Pd 2.3742(10) . y
N3 Pd 2.151(4) . y
P Pd 2.2642(10) . y
